data_2214682
loop_
_publ_author_name
'Sevil \"Ozkinali'
'Ibrahim U\,car'
'Hasan Kocaokutgen'
'Ahmet Bulut'

_publ_section_title
;
 25,27-Bis(acryloyloxy)-26,28-dihydroxycalix[4]arene toluene
 hemisolvate
;
_journal_coeditor_code HB2467
_journal_issue 8
_journal_name_full 'Acta Crystallographica Section E'
_journal_page_first o3378
_journal_page_last o3378
_journal_paper_doi 10.1107/S1600536807031777
_journal_volume 63
_journal_year 2007
_chemical_formula_iupac 'C34 H28 O6, 0.5C7 H8'
_chemical_formula_moiety 'C34 H28 O6, 0.5C7 H8'
_chemical_formula_sum 'C37.5 H32 O6'
_chemical_formula_weight 578.64
_chemical_name_systematic
;
25,27-Bis(acryloyloxy)-26,28-dihydroxycalix[4]arene toluene
hemisolvate
;
_space_group_IT_number 2
_symmetry_cell_setting triclinic
_symmetry_space_group_name_Hall '-P 1'
_symmetry_space_group_name_H-M 'P -1'
_atom_sites_solution_hydrogens geom
_atom_sites_solution_primary direct
_atom_sites_solution_secondary difmap
_audit_creation_method SHELXL97
_cell_angle_alpha 111.105(7)
_cell_angle_beta 101.460(8)
_cell_angle_gamma 101.413(7)
_cell_formula_units_Z 2
_cell_length_a 10.5574(9)
_cell_length_b 12.0375(12)
_cell_length_c 13.5570(12)
_cell_measurement_reflns_used 4587
_cell_measurement_temperature 297(2)
_cell_measurement_theta_max 28.07
_cell_measurement_theta_min 2.06
_cell_volume 1505.3(3)
_computing_cell_refinement X-AREA
_computing_data_collection 'X-AREA (Stoe & Cie, 2002)'
_computing_data_reduction 'X-RED32 (Stoe & Cie, 2002)'
_computing_molecular_graphics 'ORTEP-3 (Farrugia, 1997)'
_computing_publication_material 'WinGX (Farrugia, 1999)'
_computing_structure_refinement 'SHELXL97 (Sheldrick, 1997)'
_computing_structure_solution 'SHELXS97 (Sheldrick, 1997)'
_diffrn_ambient_temperature 297(2)
_diffrn_detector_area_resol_mean 6.67
_diffrn_measured_fraction_theta_full 0.993
_diffrn_measured_fraction_theta_max 0.993
_diffrn_measurement_device_type 'Stoe IPDS II'
_diffrn_measurement_method \w
_diffrn_radiation_monochromator graphite
_diffrn_radiation_source 'fine-focus sealed tube'
_diffrn_radiation_type MoK\a
_diffrn_radiation_wavelength 0.71069
_diffrn_reflns_av_R_equivalents 0.0755
_diffrn_reflns_av_sigmaI/netI 0.0736
_diffrn_reflns_limit_h_max 13
_diffrn_reflns_limit_h_min -13
_diffrn_reflns_limit_k_max 15
_diffrn_reflns_limit_k_min -15
_diffrn_reflns_limit_l_max 17
_diffrn_reflns_limit_l_min -17
_diffrn_reflns_number 23943
_diffrn_reflns_theta_full 27.79
_diffrn_reflns_theta_max 27.79
_diffrn_reflns_theta_min 2.24
_diffrn_standards_interval_count 0
_diffrn_standards_number 0
_exptl_absorpt_coefficient_mu 0.086
_exptl_absorpt_correction_T_max 0.993
_exptl_absorpt_correction_T_min 0.950
_exptl_absorpt_correction_type integration
_exptl_absorpt_process_details '(X-RED32; Stoe & Cie, 2002)'
_exptl_crystal_colour colourless
_exptl_crystal_density_diffrn 1.277
_exptl_crystal_density_method 'not measured'
_exptl_crystal_description plate
_exptl_crystal_F_000 610.0
_exptl_crystal_size_max 0.35
_exptl_crystal_size_mid 0.22
_exptl_crystal_size_min 0.05
_refine_diff_density_max 0.304
_refine_diff_density_min -0.479
_refine_ls_extinction_coef 0.008(2)
_refine_ls_extinction_expression Fc^*^=kFc[1+0.001xFc^2^\l^3^/sin(2\q)]^-1/4^
_refine_ls_extinction_method 'SHELXL97 (Sheldrick, 1997)'
_refine_ls_goodness_of_fit_ref 0.984
_refine_ls_hydrogen_treatment mixed
_refine_ls_matrix_type full
_refine_ls_number_parameters 415
_refine_ls_number_reflns 7061
_refine_ls_number_restraints 24
_refine_ls_restrained_S_all 1.005
_refine_ls_R_factor_all 0.1497
_refine_ls_R_factor_gt 0.0669
_refine_ls_shift/su_max 0.000
_refine_ls_shift/su_mean 0.000
_refine_ls_structure_factor_coef Fsqd
_refine_ls_weighting_details 'calc w = 1/[\s^2^(Fo^2^)+(0.088P)^2^] where P=(Fo^2^+2Fc^2^)/3'
_refine_ls_weighting_scheme calc
_refine_ls_wR_factor_gt 0.1528
_refine_ls_wR_factor_ref 0.1897
_reflns_number_gt 3345
_reflns_number_total 7061
_reflns_threshold_expression I>2\s(I)
_cod_data_source_file hb2467.cif
_cod_data_source_block I
_cod_database_code 2214682
_cod_database_fobs_code 2214682

loop_
_symmetry_equiv_pos_as_xyz
'x, y, z'
'-x, -y, -z'

loop_
_atom_site_type_symbol
_atom_site_label
_atom_site_fract_x
_atom_site_fract_y
_atom_site_fract_z
_atom_site_U_iso_or_equiv
_atom_site_adp_type
_atom_site_calc_flag
_atom_site_refinement_flags
_atom_site_occupancy
C C1 0.4518(3) 0.1542(3) 0.5309(2) 0.0459(7) Uani d . 1
C C2 0.5654(3) 0.1796(3) 0.4946(3) 0.0464(7) Uani d . 1
C C3 0.5539(3) 0.1091(3) 0.3852(3) 0.0564(8) Uani d . 1
H H3 0.6278 0.1238 0.3590 0.068 Uiso calc R 1
C C4 0.4370(4) 0.0182(3) 0.3142(3) 0.0583(8) Uani d . 1
H H4 0.4321 -0.0278 0.2411 0.070 Uiso calc R 1
C C5 0.3269(3) -0.0045(3) 0.3517(3) 0.0553(8) Uani d . 1
H H5 0.2476 -0.0656 0.3030 0.066 Uiso calc R 1
C C6 0.3319(3) 0.0616(3) 0.4602(3) 0.0462(7) Uani d . 1
C C7 0.2101(3) 0.0369(3) 0.5012(3) 0.0516(7) Uani d . 1
H H7A 0.1458 -0.0425 0.4488 0.062 Uiso calc R 1
H H7B 0.2388 0.0313 0.5714 0.062 Uiso calc R 1
C C8 0.1415(3) 0.1384(3) 0.5159(3) 0.0494(7) Uani d . 1
C C9 0.1484(3) 0.2252(3) 0.6182(3) 0.0482(7) Uani d . 1
C C10 0.1026(3) 0.3289(3) 0.6341(3) 0.0538(8) Uani d . 1
C C11 0.0364(3) 0.3383(4) 0.5397(3) 0.0631(9) Uani d . 1
H H11 0.0024 0.4055 0.5466 0.076 Uiso calc R 1
C C12 0.0202(3) 0.2503(4) 0.4361(3) 0.0663(10) Uani d . 1
H H12 -0.0274 0.2568 0.3739 0.080 Uiso calc R 1
C C13 0.0737(3) 0.1527(3) 0.4236(3) 0.0579(8) Uani d . 1
H H13 0.0647 0.0953 0.3530 0.069 Uiso calc R 1
C C14 0.1282(3) 0.4312(3) 0.7471(3) 0.0639(9) Uani d . 1
H H14A 0.1582 0.4018 0.8030 0.077 Uiso calc R 1
H H14B 0.0439 0.4492 0.7537 0.077 Uiso calc R 1
C C15 0.2328(3) 0.5503(3) 0.7697(3) 0.0561(8) Uani d . 1
C C16 0.3706(3) 0.5574(3) 0.7870(3) 0.0516(7) Uani d . 1
C C17 0.4677(3) 0.6665(3) 0.8094(3) 0.0530(8) Uani d . 1
C C18 0.4256(4) 0.7705(3) 0.8167(3) 0.0647(9) Uani d . 1
H H18 0.4891 0.8448 0.8322 0.078 Uiso calc R 1
C C19 0.2910(4) 0.7658(4) 0.8015(3) 0.0712(10) Uani d . 1
H H19 0.2650 0.8370 0.8079 0.085 Uiso calc R 1
C C20 0.1961(4) 0.6570(3) 0.7770(3) 0.0648(9) Uani d . 1
H H20 0.1055 0.6542 0.7649 0.078 Uiso calc R 1
C C21 0.6166(3) 0.6716(3) 0.8272(3) 0.0594(8) Uani d . 1
H H21A 0.6711 0.7580 0.8583 0.071 Uiso calc R 1
H H21B 0.6423 0.6376 0.8804 0.071 Uiso calc R 1
C C22 0.6467(3) 0.6001(3) 0.7214(3) 0.0519(8) Uani d . 1
C C23 0.6462(3) 0.6443(3) 0.6394(3) 0.0567(8) Uani d . 1
H H23 0.6314 0.7211 0.6513 0.068 Uiso calc R 1
C C24 0.6672(3) 0.5761(3) 0.5408(3) 0.0585(8) Uani d . 1
H H24 0.6696 0.6086 0.4882 0.070 Uiso calc R 1
C C25 0.6846(3) 0.4602(3) 0.5200(3) 0.0555(8) Uani d . 1
H H25 0.6950 0.4139 0.4521 0.067 Uiso calc R 1
C C26 0.6868(3) 0.4111(3) 0.5993(3) 0.0489(7) Uani d . 1
C C27 0.6728(3) 0.4861(3) 0.6993(3) 0.0495(7) Uani d . 1
C C28 0.6952(3) 0.2796(3) 0.5727(3) 0.0568(8) Uani d . 1
H H28A 0.7177 0.2691 0.6410 0.068 Uiso calc R 1
H H28B 0.7679 0.2684 0.5396 0.068 Uiso calc R 1
C C30 0.7950(3) 0.4717(3) 0.8597(3) 0.0574(8) Uani d . 1
C C31 0.7816(4) 0.4132(4) 0.9374(3) 0.0780(11) Uani d . 1
H H31 0.8602 0.4225 0.9888 0.094 Uiso calc R 1
C C32 0.6698(6) 0.3508(6) 0.9391(4) 0.121(2) Uani d . 1
H H32A 0.5892 0.3396 0.8888 0.146 Uiso calc R 1
H H32B 0.6691 0.3165 0.9905 0.146 Uiso calc R 1
C C33 0.1407(4) 0.1712(3) 0.7707(3) 0.0626(9) Uani d . 1
C C34 0.2195(5) 0.1432(4) 0.8553(4) 0.0880(13) Uani d . 1
H H34 0.1797 0.1298 0.9070 0.106 Uiso calc R 1
C C35 0.3378(6) 0.1362(5) 0.8623(4) 0.1059(16) Uani d . 1
H H35A 0.3801 0.1492 0.8118 0.127 Uiso calc R 1
H H35B 0.3831 0.1181 0.9181 0.127 Uiso calc R 1
C C36 0.0956(7) 0.0376(7) 1.1018(5) 0.122(2) Uani d U 1
H H36 0.1598 0.0579 1.1683 0.146 Uiso calc R 1
C C37 0.0331(7) 0.1154(7) 1.0852(5) 0.125(2) Uani d U 1
H H37 0.0512 0.1954 1.1392 0.150 Uiso calc R 1
C C38 -0.0607(6) 0.0733(7) 0.9839(6) 0.1193(19) Uani d DU 1
C C39 -0.1297(11) 0.1588(10) 0.9654(9) 0.215(4) Uani d DU 1
H H39A -0.0967 0.1881 0.9155 0.323 Uiso calc R 1
H H39B -0.1136 0.2282 1.0345 0.323 Uiso calc R 1
H H39C -0.2251 0.1172 0.9339 0.323 Uiso calc R 1
O O1 0.4567(3) 0.2189(2) 0.6387(2) 0.0562(6) Uani d . 1
O O2 0.2170(2) 0.2112(2) 0.71237(17) 0.0566(6) Uani d . 1
O O3 0.4109(3) 0.4560(3) 0.7850(2) 0.0663(7) Uani d . 1
O O4 0.6756(2) 0.4377(2) 0.78113(18) 0.0577(6) Uani d . 1
O O5 0.8960(2) 0.5393(3) 0.8629(2) 0.0801(8) Uani d . 1
O O6 0.0231(3) 0.1615(3) 0.7535(2) 0.0841(8) Uani d . 1
H H23A 0.490(8) 0.464(7) 0.802(6) 0.07(2) Uiso d P 0.52
H H23B 0.343(8) 0.401(7) 0.762(6) 0.05(2) Uiso d P 0.48
H H22A 0.523(7) 0.275(6) 0.676(5) 0.07(2) Uiso d P 0.60
H H22B 0.377(10) 0.207(9) 0.654(8) 0.08(3) Uiso d P 0.40

loop_
_atom_site_aniso_label
_atom_site_aniso_U_11
_atom_site_aniso_U_22
_atom_site_aniso_U_33
_atom_site_aniso_U_12
_atom_site_aniso_U_13
_atom_site_aniso_U_23
C1 0.0448(15) 0.0475(17) 0.0498(18) 0.0174(13) 0.0159(13) 0.0222(15)
C2 0.0461(15) 0.0477(17) 0.0567(19) 0.0206(13) 0.0214(14) 0.0275(15)
C3 0.0596(19) 0.064(2) 0.067(2) 0.0308(17) 0.0316(17) 0.0382(19)
C4 0.069(2) 0.061(2) 0.0515(19) 0.0277(18) 0.0234(17) 0.0244(17)
C5 0.0583(19) 0.0524(18) 0.0533(19) 0.0181(15) 0.0120(15) 0.0215(16)
C6 0.0456(16) 0.0467(17) 0.0520(18) 0.0156(13) 0.0147(14) 0.0253(15)
C7 0.0456(16) 0.0473(17) 0.0552(19) 0.0053(13) 0.0125(14) 0.0197(16)
C8 0.0363(14) 0.0570(18) 0.0542(19) 0.0059(13) 0.0132(13) 0.0263(16)
C9 0.0312(13) 0.0604(19) 0.0526(19) 0.0069(13) 0.0117(13) 0.0269(17)
C10 0.0353(14) 0.061(2) 0.067(2) 0.0120(14) 0.0216(15) 0.0256(18)
C11 0.0402(16) 0.071(2) 0.088(3) 0.0216(16) 0.0209(17) 0.040(2)
C12 0.0463(18) 0.082(3) 0.074(3) 0.0173(18) 0.0077(17) 0.043(2)
C13 0.0428(16) 0.068(2) 0.0545(19) 0.0052(15) 0.0093(14) 0.0256(17)
C14 0.0507(18) 0.064(2) 0.080(2) 0.0179(16) 0.0356(18) 0.023(2)
C15 0.0547(18) 0.060(2) 0.058(2) 0.0205(16) 0.0269(16) 0.0222(17)
C16 0.0495(17) 0.0505(18) 0.0569(19) 0.0170(14) 0.0216(15) 0.0204(16)
C17 0.0544(18) 0.0522(19) 0.0514(18) 0.0116(15) 0.0201(15) 0.0203(16)
C18 0.075(2) 0.055(2) 0.065(2) 0.0125(18) 0.0239(18) 0.0285(18)
C19 0.082(3) 0.066(2) 0.081(3) 0.035(2) 0.032(2) 0.037(2)
C20 0.059(2) 0.073(2) 0.074(2) 0.0318(18) 0.0272(18) 0.033(2)
C21 0.0508(17) 0.058(2) 0.057(2) 0.0054(15) 0.0140(15) 0.0161(17)
C22 0.0389(15) 0.0515(18) 0.0581(19) 0.0023(13) 0.0144(14) 0.0205(16)
C23 0.0482(17) 0.0513(18) 0.072(2) 0.0089(14) 0.0175(16) 0.0304(18)
C24 0.0544(18) 0.063(2) 0.065(2) 0.0095(16) 0.0212(16) 0.0358(19)
C25 0.0451(16) 0.063(2) 0.061(2) 0.0107(15) 0.0232(15) 0.0278(18)
C26 0.0327(14) 0.0543(18) 0.062(2) 0.0096(13) 0.0149(13) 0.0276(17)
C27 0.0326(14) 0.0597(19) 0.0529(19) 0.0030(13) 0.0107(13) 0.0261(16)
C28 0.0396(15) 0.068(2) 0.072(2) 0.0195(15) 0.0208(15) 0.0342(19)
C30 0.0387(16) 0.073(2) 0.0532(19) 0.0180(15) 0.0077(14) 0.0199(18)
C31 0.066(2) 0.107(3) 0.061(2) 0.021(2) 0.0057(18) 0.043(2)
C32 0.102(4) 0.169(6) 0.093(4) 0.002(4) 0.010(3) 0.085(4)
C33 0.063(2) 0.064(2) 0.052(2) 0.0000(17) 0.0156(17) 0.0241(18)
C34 0.083(3) 0.106(3) 0.070(3) 0.008(3) 0.022(2) 0.043(3)
C35 0.105(4) 0.132(4) 0.094(4) 0.032(3) 0.030(3) 0.063(3)
C36 0.098(4) 0.144(6) 0.086(4) -0.015(4) 0.024(3) 0.035(4)
C37 0.101(4) 0.146(6) 0.093(4) -0.022(4) 0.027(3) 0.043(4)
C38 0.090(4) 0.163(6) 0.116(4) 0.015(4) 0.049(3) 0.073(5)
C39 0.210(9) 0.253(11) 0.208(9) 0.091(8) 0.081(7) 0.102(9)
O1 0.0465(13) 0.0603(15) 0.0544(15) 0.0086(12) 0.0181(11) 0.0178(13)
O2 0.0466(11) 0.0705(15) 0.0520(13) 0.0100(10) 0.0145(10) 0.0285(12)
O3 0.0466(14) 0.0524(15) 0.101(2) 0.0152(12) 0.0252(14) 0.0315(15)
O4 0.0397(11) 0.0768(15) 0.0567(13) 0.0072(10) 0.0074(10) 0.0365(12)
O5 0.0409(12) 0.104(2) 0.0860(18) 0.0099(13) 0.0083(12) 0.0405(17)
O6 0.0602(16) 0.105(2) 0.0789(18) -0.0054(14) 0.0260(14) 0.0422(16)

loop_
_atom_type_symbol
_atom_type_description
_atom_type_scat_dispersion_real
_atom_type_scat_dispersion_imag
_atom_type_scat_source
C C 0.0033 0.0016 'International Tables Vol C Tables 4.2.6.8 and 6.1.1.4'
H H 0.0000 0.0000 'International Tables Vol C Tables 4.2.6.8 and 6.1.1.4'
O O 0.0106 0.0060 'International Tables Vol C Tables 4.2.6.8 and 6.1.1.4'

loop_
_geom_angle_atom_site_label_1
_geom_angle_atom_site_label_2
_geom_angle_atom_site_label_3
_geom_angle_site_symmetry_1
_geom_angle_site_symmetry_3
_geom_angle
O1 C1 C6 . . 117.8(3)
O1 C1 C2 . . 120.4(3)
C6 C1 C2 . . 121.8(3)
C3 C2 C1 . . 117.2(3)
C3 C2 C28 . . 121.6(3)
C1 C2 C28 . . 121.2(3)
C4 C3 C2 . . 122.0(3)
C4 C3 H3 . . 119.0
C2 C3 H3 . . 119.0
C3 C4 C5 . . 119.7(3)
C3 C4 H4 . . 120.2
C5 C4 H4 . . 120.2
C4 C5 C6 . . 121.3(3)
C4 C5 H5 . . 119.3
C6 C5 H5 . . 119.3
C5 C6 C1 . . 118.0(3)
C5 C6 C7 . . 121.3(3)
C1 C6 C7 . . 120.7(3)
C8 C7 C6 . . 111.8(2)
C8 C7 H7A . . 109.3
C6 C7 H7A . . 109.3
C8 C7 H7B . . 109.3
C6 C7 H7B . . 109.3
H7A C7 H7B . . 107.9
C9 C8 C13 . . 116.6(3)
C9 C8 C7 . . 123.1(3)
C13 C8 C7 . . 120.2(3)
C8 C9 C10 . . 124.1(3)
C8 C9 O2 . . 116.9(3)
C10 C9 O2 . . 118.8(3)
C11 C10 C9 . . 116.6(3)
C11 C10 C14 . . 120.5(3)
C9 C10 C14 . . 122.9(3)
C12 C11 C10 . . 121.2(3)
C12 C11 H11 . . 119.4
C10 C11 H11 . . 119.4
C13 C12 C11 . . 120.5(3)
C13 C12 H12 . . 119.7
C11 C12 H12 . . 119.7
C12 C13 C8 . . 120.8(3)
C12 C13 H13 . . 119.6
C8 C13 H13 . . 119.6
C10 C14 C15 . . 113.4(3)
C10 C14 H14A . . 108.9
C15 C14 H14A . . 108.9
C10 C14 H14B . . 108.9
C15 C14 H14B . . 108.9
H14A C14 H14B . . 107.7
C20 C15 C16 . . 117.9(3)
C20 C15 C14 . . 121.0(3)
C16 C15 C14 . . 121.1(3)
O3 C16 C17 . . 118.8(3)
O3 C16 C15 . . 119.5(3)
C17 C16 C15 . . 121.7(3)
C16 C17 C18 . . 117.9(3)
C16 C17 C21 . . 120.7(3)
C18 C17 C21 . . 121.4(3)
C19 C18 C17 . . 121.2(3)
C19 C18 H18 . . 119.4
C17 C18 H18 . . 119.4
C20 C19 C18 . . 120.1(3)
C20 C19 H19 . . 119.9
C18 C19 H19 . . 119.9
C19 C20 C15 . . 121.1(3)
C19 C20 H20 . . 119.5
C15 C20 H20 . . 119.5
C22 C21 C17 . . 113.0(3)
C22 C21 H21A . . 109.0
C17 C21 H21A . . 109.0
C22 C21 H21B . . 109.0
C17 C21 H21B . . 109.0
H21A C21 H21B . . 107.8
C27 C22 C23 . . 116.3(3)
C27 C22 C21 . . 122.3(3)
C23 C22 C21 . . 121.3(3)
C24 C23 C22 . . 121.3(3)
C24 C23 H23 . . 119.4
C22 C23 H23 . . 119.4
C25 C24 C23 . . 120.3(3)
C25 C24 H24 . . 119.9
C23 C24 H24 . . 119.9
C24 C25 C26 . . 121.1(3)
C24 C25 H25 . . 119.4
C26 C25 H25 . . 119.4
C27 C26 C25 . . 116.3(3)
C27 C26 C28 . . 122.7(3)
C25 C26 C28 . . 120.8(3)
C26 C27 C22 . . 124.4(3)
C26 C27 O4 . . 117.1(3)
C22 C27 O4 . . 118.3(3)
C26 C28 C2 . . 113.5(2)
C26 C28 H28A . . 108.9
C2 C28 H28A . . 108.9
C26 C28 H28B . . 108.9
C2 C28 H28B . . 108.9
H28A C28 H28B . . 107.7
O5 C30 O4 . . 123.1(3)
O5 C30 C31 . . 125.8(3)
O4 C30 C31 . . 111.2(3)
C32 C31 C30 . . 124.7(4)
C32 C31 H31 . . 117.6
C30 C31 H31 . . 117.6
C31 C32 H32A . . 120.0
C31 C32 H32B . . 120.0
H32A C32 H32B . . 120.0
O6 C33 O2 . . 122.8(3)
O6 C33 C34 . . 124.5(3)
O2 C33 C34 . . 112.7(3)
C35 C34 C33 . . 123.8(4)
C35 C34 H34 . . 118.1
C33 C34 H34 . . 118.1
C34 C35 H35A . . 120.0
C34 C35 H35B . . 120.0
H35A C35 H35B . . 120.0
C37 C36 C38 . 2_557 115.0(7)
C37 C36 H36 . . 122.5
C38 C36 H36 2_557 . 122.5
C36 C37 C38 . . 116.7(8)
C36 C37 H37 . . 121.6
C38 C37 H37 . . 121.6
C36 C38 C37 2_557 . 128.3(7)
C36 C38 C39 2_557 . 114.9(8)
C37 C38 C39 . . 116.8(9)
C38 C39 H39A . . 109.5
C38 C39 H39B . . 109.5
H39A C39 H39B . . 109.5
C38 C39 H39C . . 109.5
H39A C39 H39C . . 109.5
H39B C39 H39C . . 109.5
C1 O1 H22A . . 116(4)
C1 O1 H22B . . 116(6)
H22A O1 H22B . . 125(8)
C33 O2 C9 . . 117.9(2)
C16 O3 H23A . . 118(5)
C16 O3 H23B . . 105(5)
H23A O3 H23B . . 137(8)
C30 O4 C27 . . 117.7(2)

loop_
_geom_bond_atom_site_label_1
_geom_bond_atom_site_label_2
_geom_bond_site_symmetry_2
_geom_bond_distance
C1 O1 . 1.371(4)
C1 C6 . 1.398(4)
C1 C2 . 1.403(4)
C2 C3 . 1.385(5)
C2 C28 . 1.517(4)
C3 C4 . 1.372(5)
C3 H3 . 0.9300
C4 C5 . 1.375(5)
C4 H4 . 0.9300
C5 C6 . 1.382(4)
C5 H5 . 0.9300
C6 C7 . 1.518(4)
C7 C8 . 1.514(4)
C7 H7A . 0.9700
C7 H7B . 0.9700
C8 C9 . 1.380(4)
C8 C13 . 1.397(4)
C9 C10 . 1.388(4)
C9 O2 . 1.420(4)
C10 C11 . 1.385(5)
C10 C14 . 1.510(5)
C11 C12 . 1.373(5)
C11 H11 . 0.9300
C12 C13 . 1.373(5)
C12 H12 . 0.9300
C13 H13 . 0.9300
C14 C15 . 1.514(4)
C14 H14A . 0.9700
C14 H14B . 0.9700
C15 C20 . 1.389(5)
C15 C16 . 1.406(4)
C16 O3 . 1.363(4)
C16 C17 . 1.387(4)
C17 C18 . 1.387(5)
C17 C21 . 1.526(5)
C18 C19 . 1.381(5)
C18 H18 . 0.9300
C19 C20 . 1.366(5)
C19 H19 . 0.9300
C20 H20 . 0.9300
C21 C22 . 1.517(5)
C21 H21A . 0.9700
C21 H21B . 0.9700
C22 C27 . 1.392(4)
C22 C23 . 1.394(4)
C23 C24 . 1.382(5)
C23 H23 . 0.9300
C24 C25 . 1.378(5)
C24 H24 . 0.9300
C25 C26 . 1.400(4)
C25 H25 . 0.9300
C26 C27 . 1.388(4)
C26 C28 . 1.516(5)
C27 O4 . 1.425(3)
C28 H28A . 0.9700
C28 H28B . 0.9700
C30 O5 . 1.189(4)
C30 O4 . 1.356(4)
C30 C31 . 1.476(5)
C31 C32 . 1.277(6)
C31 H31 . 0.9300
C32 H32A . 0.9300
C32 H32B . 0.9300
C33 O6 . 1.191(4)
C33 O2 . 1.372(4)
C33 C34 . 1.460(6)
C34 C35 . 1.256(6)
C34 H34 . 0.9300
C35 H35A . 0.9300
C35 H35B . 0.9300
C36 C37 . 1.304(9)
C36 C38 2_557 1.337(9)
C36 H36 . 0.9300
C37 C38 . 1.372(9)
C37 H37 . 0.9300
C38 C36 2_557 1.337(9)
C38 C39 . 1.437(8)
C39 H39A . 0.9600
C39 H39B . 0.9600
C39 H39C . 0.9600
O1 H22A . 0.79(7)
O1 H22B . 0.91(11)
O3 H23A . 0.79(8)
O3 H23B . 0.79(8)

loop_
_geom_hbond_atom_site_label_D
_geom_hbond_atom_site_label_H
_geom_hbond_atom_site_label_A
_geom_hbond_distance_DH
_geom_hbond_distance_HA
_geom_hbond_distance_DA
_geom_hbond_angle_DHA
O3 H23A O4 0.79(8) 2.11(8) 2.855(4) 157(8)
O3 H23B O2 0.79(8) 2.19(7) 2.927(4) 156(7)
O1 H22A O4 0.79(7) 2.07(7) 2.857(4) 171(6)
O1 H22B O2 0.91(11) 2.00(11) 2.897(3) 170(9)

loop_
_geom_torsion_atom_site_label_1
_geom_torsion_atom_site_label_2
_geom_torsion_atom_site_label_3
_geom_torsion_atom_site_label_4
_geom_torsion_site_symmetry_1
_geom_torsion_site_symmetry_4
_geom_torsion
O1 C1 C2 C3 . . 178.8(3)
C6 C1 C2 C3 . . 0.2(4)
O1 C1 C2 C28 . . -0.8(4)
C6 C1 C2 C28 . . -179.4(3)
C1 C2 C3 C4 . . 0.2(4)
C28 C2 C3 C4 . . 179.8(3)
C2 C3 C4 C5 . . 0.1(5)
C3 C4 C5 C6 . . -0.7(5)
C4 C5 C6 C1 . . 1.0(4)
C4 C5 C6 C7 . . 179.7(3)
O1 C1 C6 C5 . . -179.4(3)
C2 C1 C6 C5 . . -0.7(4)
O1 C1 C6 C7 . . 1.9(4)
C2 C1 C6 C7 . . -179.5(3)
C5 C6 C7 C8 . . -105.1(3)
C1 C6 C7 C8 . . 73.6(3)
C6 C7 C8 C9 . . -107.8(3)
C6 C7 C8 C13 . . 68.3(3)
C13 C8 C9 C10 . . -5.4(4)
C7 C8 C9 C10 . . 170.8(3)
C13 C8 C9 O2 . . 179.9(2)
C7 C8 C9 O2 . . -3.9(4)
C8 C9 C10 C11 . . 5.3(4)
O2 C9 C10 C11 . . 180.0(2)
C8 C9 C10 C14 . . -171.6(3)
O2 C9 C10 C14 . . 3.1(4)
C9 C10 C11 C12 . . -1.3(4)
C14 C10 C11 C12 . . 175.7(3)
C10 C11 C12 C13 . . -2.3(5)
C11 C12 C13 C8 . . 2.3(5)
C9 C8 C13 C12 . . 1.4(4)
C7 C8 C13 C12 . . -174.9(3)
C11 C10 C14 C15 . . -70.1(4)
C9 C10 C14 C15 . . 106.7(3)
C10 C14 C15 C20 . . 110.7(4)
C10 C14 C15 C16 . . -71.0(4)
C20 C15 C16 O3 . . 177.3(3)
C14 C15 C16 O3 . . -1.0(5)
C20 C15 C16 C17 . . -0.7(5)
C14 C15 C16 C17 . . -179.1(3)
O3 C16 C17 C18 . . -176.7(3)
C15 C16 C17 C18 . . 1.3(5)
O3 C16 C17 C21 . . 2.2(5)
C15 C16 C17 C21 . . -179.7(3)
C16 C17 C18 C19 . . -0.5(5)
C21 C17 C18 C19 . . -179.4(3)
C17 C18 C19 C20 . . -1.1(6)
C18 C19 C20 C15 . . 1.7(6)
C16 C15 C20 C19 . . -0.8(5)
C14 C15 C20 C19 . . 177.5(3)
C16 C17 C21 C22 . . 71.8(4)
C18 C17 C21 C22 . . -109.2(4)
C17 C21 C22 C27 . . -106.3(3)
C17 C21 C22 C23 . . 72.1(4)
C27 C22 C23 C24 . . 1.6(4)
C21 C22 C23 C24 . . -176.8(3)
C22 C23 C24 C25 . . 2.3(5)
C23 C24 C25 C26 . . -2.6(5)
C24 C25 C26 C27 . . -1.0(4)
C24 C25 C26 C28 . . 175.3(3)
C25 C26 C27 C22 . . 5.2(4)
C28 C26 C27 C22 . . -171.0(3)
C25 C26 C27 O4 . . -179.7(2)
C28 C26 C27 O4 . . 4.1(4)
C23 C22 C27 C26 . . -5.5(4)
C21 C22 C27 C26 . . 172.9(3)
C23 C22 C27 O4 . . 179.4(2)
C21 C22 C27 O4 . . -2.2(4)
C27 C26 C28 C2 . . 103.7(3)
C25 C26 C28 C2 . . -72.3(3)
C3 C2 C28 C26 . . 106.5(3)
C1 C2 C28 C26 . . -73.9(4)
O5 C30 C31 C32 . . 172.8(5)
O4 C30 C31 C32 . . -7.7(7)
O6 C33 C34 C35 . . 169.2(5)
O2 C33 C34 C35 . . -11.2(7)
C38 C36 C37 C38 2_557 . 0.9(9)
C36 C37 C38 C36 . 2_557 -1.1(10)
C36 C37 C38 C39 . . 180.0(6)
O6 C33 O2 C9 . . -8.7(5)
C34 C33 O2 C9 . . 171.6(3)
C8 C9 O2 C33 . . -108.0(3)
C10 C9 O2 C33 . . 77.0(3)
O5 C30 O4 C27 . . 0.0(5)
C31 C30 O4 C27 . . -179.5(3)
C26 C27 O4 C30 . . 96.2(3)
C22 C27 O4 C30 . . -88.3(3)
